data_1545417
loop_
_publ_author_name
'Perez, Carlos A. C.'
'de Resende, Neuman S.'
'Salim, Vera M. M.'
'Schmal, Martin'

_publ_section_title
;
 Water Interaction in Faujasite Probed by in Situ X-ray Powder Diffraction
;
_journal_issue 5
_journal_name_full 'The Journal of Physical Chemistry C'
_journal_page_first 2755
_journal_paper_doi 10.1021/acs.jpcc.6b11111
_journal_volume 121
_journal_year 2017
_chemical_formula_sum 'Al56 H300 Na56 O534 Si136'
_chemical_name_mineral Faujasite-NaY
_space_group_IT_number 227
_symmetry_space_group_name_Hall '-F 4vw 2vw 3'
_symmetry_space_group_name_H-M 'F d -3 m :2'
_cell_angle_alpha 90.00000
_cell_angle_beta 90.00000
_cell_angle_gamma 90.00000
_cell_formula_units_Z 1
_cell_length_a 24.6792(3)
_cell_length_b 24.6792(3)
_cell_length_c 24.6792(3)
_cell_measurement_temperature 323
_cell_volume 15031.2(3)
_cod_data_source_file jp6b11111_si_002.cif
_cod_data_source_block global
_cod_original_cell_volume 15031.1(3)
_cod_original_sg_symbol_H-M 'F d -3 m'
_cod_original_formula_sum 'Na56 Al56 Si136 O384 H300 O150'
_cod_database_code 1545417

loop_
_space_group_symop_operation_xyz
x,y,z
x,1/2+y,1/2+z
1/2+x,y,1/2+z
1/2+x,1/2+y,z
3/4+z,1/2-x,1/4+y
3/4+z,-x,3/4+y
1/4+z,1/2-x,3/4+y
1/4+z,-x,1/4+y
3/4-y,1/2+z,1/4-x
3/4-y,+z,3/4-x
1/4-y,1/2+z,3/4-x
1/4-y,+z,1/4-x
3/4+x,1/2-y,1/4+z
3/4+x,-y,3/4+z
1/4+x,1/2-y,3/4+z
1/4+x,-y,1/4+z
3/4-z,1/2+x,1/4-y
3/4-z,+x,3/4-y
1/4-z,1/2+x,3/4-y
1/4-z,+x,1/4-y
3/4+y,1/2-z,1/4+x
3/4+y,-z,3/4+x
1/4+y,1/2-z,3/4+x
1/4+y,-z,1/4+x
3/4-x,1/2+y,1/4-z
3/4-x,+y,3/4-z
1/4-x,1/2+y,3/4-z
1/4-x,+y,1/4-z
1/2+x,3/4-z,1/4-y
1/2+x,1/4-z,3/4-y
+x,3/4-z,3/4-y
+x,1/4-z,1/4-y
1/2-z,3/4+y,1/4+x
1/2-z,1/4+y,3/4+x
-z,3/4+y,3/4+x
-z,1/4+y,1/4+x
1/2+y,3/4-x,1/4-z
1/2+y,1/4-x,3/4-z
+y,3/4-x,3/4-z
+y,1/4-x,1/4-z
1/2-x,3/4+z,1/4+y
1/2-x,1/4+z,3/4+y
-x,3/4+z,3/4+y
-x,1/4+z,1/4+y
1/2+z,3/4-y,1/4-x
1/2+z,1/4-y,3/4-x
+z,3/4-y,3/4-x
+z,1/4-y,1/4-x
1/2-y,3/4+x,1/4+z
1/2-y,1/4+x,3/4+z
-y,3/4+x,3/4+z
-y,1/4+x,1/4+z
x,1/2+z,1/2+y
x,+z,+y
1/2+x,1/2+z,+y
1/2+x,+z,1/2+y
-z,1/2-y,1/2-x
-z,-y,-x
1/2-z,1/2-y,-x
1/2-z,-y,1/2-x
y,1/2+x,1/2+z
y,+x,+z
1/2+y,1/2+x,+z
1/2+y,+x,1/2+z
-x,1/2-z,1/2-y
-x,-z,-y
1/2-x,1/2-z,-y
1/2-x,-z,1/2-y
z,1/2+y,1/2+x
z,+y,+x
1/2+z,1/2+y,+x
1/2+z,+y,1/2+x
-y,1/2-x,1/2-z
-y,-x,-z
1/2-y,1/2-x,-z
1/2-y,-x,1/2-z
3/4+z,1/4+x,1/2-y
3/4+z,3/4+x,-y
1/4+z,1/4+x,-y
1/4+z,3/4+x,1/2-y
3/4-y,1/4-z,1/2+x
3/4-y,3/4-z,+x
1/4-y,1/4-z,+x
1/4-y,3/4-z,1/2+x
3/4+x,1/4+y,1/2-z
3/4+x,3/4+y,-z
1/4+x,1/4+y,-z
1/4+x,3/4+y,1/2-z
3/4-z,1/4-x,1/2+y
3/4-z,3/4-x,+y
1/4-z,1/4-x,+y
1/4-z,3/4-x,1/2+y
3/4+y,1/4+z,1/2-x
3/4+y,3/4+z,-x
1/4+y,1/4+z,-x
1/4+y,3/4+z,1/2-x
3/4-x,1/4-y,1/2+z
3/4-x,3/4-y,+z
1/4-x,1/4-y,+z
1/4-x,3/4-y,1/2+z
-z,3/4+x,3/4+y
-z,1/4+x,1/4+y
1/2-z,3/4+x,1/4+y
1/2-z,1/4+x,3/4+y
y,3/4-z,3/4-x
y,1/4-z,1/4-x
1/2+y,3/4-z,1/4-x
1/2+y,1/4-z,3/4-x
-x,3/4+y,3/4+z
-x,1/4+y,1/4+z
1/2-x,3/4+y,1/4+z
1/2-x,1/4+y,3/4+z
z,3/4-x,3/4-y
z,1/4-x,1/4-y
1/2+z,3/4-x,1/4-y
1/2+z,1/4-x,3/4-y
-y,3/4+z,3/4+x
-y,1/4+z,1/4+x
1/2-y,3/4+z,1/4+x
1/2-y,1/4+z,3/4+x
x,3/4-y,3/4-z
x,1/4-y,1/4-z
1/2+x,3/4-y,1/4-z
1/2+x,1/4-y,3/4-z
1/4-x,1/2+z,3/4-y
1/4-x,+z,1/4-y
3/4-x,1/2+z,1/4-y
3/4-x,+z,3/4-y
1/4+z,1/2-y,3/4+x
1/4+z,-y,1/4+x
3/4+z,1/2-y,1/4+x
3/4+z,-y,3/4+x
1/4-y,1/2+x,3/4-z
1/4-y,+x,1/4-z
3/4-y,1/2+x,1/4-z
3/4-y,+x,3/4-z
1/4+x,1/2-z,3/4+y
1/4+x,-z,1/4+y
3/4+x,1/2-z,1/4+y
3/4+x,-z,3/4+y
1/4-z,1/2+y,3/4-x
1/4-z,+y,1/4-x
3/4-z,1/2+y,1/4-x
3/4-z,+y,3/4-x
1/4+y,1/2-x,3/4+z
1/4+y,-x,1/4+z
3/4+y,1/2-x,1/4+z
3/4+y,-x,3/4+z
3/4-x,3/4-z,y
3/4-x,1/4-z,1/2+y
1/4-x,3/4-z,1/2+y
1/4-x,1/4-z,y
3/4+z,3/4+y,-x
3/4+z,1/4+y,1/2-x
1/4+z,3/4+y,1/2-x
1/4+z,1/4+y,-x
3/4-y,3/4-x,z
3/4-y,1/4-x,1/2+z
1/4-y,3/4-x,1/2+z
1/4-y,1/4-x,z
3/4+x,3/4+z,-y
3/4+x,1/4+z,1/2-y
1/4+x,3/4+z,1/2-y
1/4+x,1/4+z,-y
3/4-z,3/4-y,x
3/4-z,1/4-y,1/2+x
1/4-z,3/4-y,1/2+x
1/4-z,1/4-y,x
3/4+y,3/4+x,-z
3/4+y,1/4+x,1/2-z
1/4+y,3/4+x,1/2-z
1/4+y,1/4+x,-z
-z,-x,-y
-z,1/2-x,1/2-y
1/2-z,-x,1/2-y
1/2-z,1/2-x,-y
y,z,x
y,1/2+z,1/2+x
1/2+y,z,1/2+x
1/2+y,1/2+z,x
-x,-y,-z
-x,1/2-y,1/2-z
1/2-x,-y,1/2-z
1/2-x,1/2-y,-z
z,x,y
z,1/2+x,1/2+y
1/2+z,x,1/2+y
1/2+z,1/2+x,y
-y,-z,-x
-y,1/2-z,1/2-x
1/2-y,-z,1/2-x
1/2-y,1/2-z,-x

loop_
_atom_site_label
_atom_site_fract_x
_atom_site_fract_y
_atom_site_fract_z
_atom_site_U_iso_or_equiv
_atom_site_occupancy
_atom_site_adp_type
_atom_site_type_symbol
O1 0.17758 0.17758 0.96482 0.02144 1.00000 Uiso O
O2 0.17696 0.17696 0.32012 0.02068 1.00000 Uiso O
O3 0.25568 0.25568 0.14510 0.01136 1.00000 Uiso O
O4 0.10726 0.89275 0.00000 0.01222 1.00000 Uiso O
Si 0.12522 0.94651 0.03594 0.00619 0.70840 Uiso Si
Al 0.12522 0.94651 0.03594 0.00619 0.29160 Uiso Al
Na0 0.00000 0.00000 0.00000 0.02271 0.44568 Uiso Na+1
Na1 0.06438 0.06438 0.06438 0.08090 0.47172 Uiso Na+1
Na2 0.24054 0.24054 0.24054 0.04728 0.62088 Uiso Na+1
Na22 0.28300 0.28300 0.28300 0.08051 0.19746 Uiso Na+1
Na3 0.37500 0.37500 0.19500 0.08384 0.16524 Uiso Na+1
OW1 0.16039 0.16039 0.16039 0.12717 0.21390 Uiso O-1
OW2 0.26700 0.26700 0.37500 0.22797 0.07934 Uiso O-1
OW3 0.05599 0.05599 0.43274 0.22805 0.25740 Uiso O-1
OW4 0.42528 0.07472 0.00000 0.22805 0.36082 Uiso O-1
OW5 0.41484 0.41484 0.41484 0.23762 0.07962 Uiso O-1
SPS 0.37500 0.37500 0.37500 0.25356 0.25168 Uiso SASH
